data_4348136
loop_
_publ_author_name
'Mihalcea, Ionut'
'Perfetti, Mauro'
'Pineider, Francesco'
'Tesi, Lorenzo'
'Mereacre, Valeriu'
'Wilhelm, Fabrice'
'Rogalev, Andrei'
'Anson, Christopher E.'
'Powell, Annie K.'
'Sessoli, Roberta'

_publ_section_title
;
 Spin Helicity in Chiral Lanthanide Chains.
;
_journal_issue 20
_journal_name_full 'Inorganic chemistry'
_journal_page_first 10068
_journal_page_last 10074
_journal_paper_doi 10.1021/acs.inorgchem.6b01010
_journal_volume 55
_journal_year 2016
_chemical_absolute_configuration rmad
_chemical_formula_sum 'C18 H13 Dy0.12 N4 O9 Y0.88'
_chemical_formula_weight 527.06
_space_group_crystal_system hexagonal
_space_group_IT_number 170
_space_group_name_Hall 'P 65'
_space_group_name_H-M_alt 'P 65'
_atom_sites_solution_hydrogens mixed
_atom_sites_solution_primary 'dual-space direct methods'
_atom_sites_solution_secondary difmap
_audit_creation_method SHELXL-2014/7
_cell_angle_alpha 90
_cell_angle_beta 90
_cell_angle_gamma 120
_cell_formula_units_Z 6
_cell_length_a 11.1664(3)
_cell_length_b 11.1664(3)
_cell_length_c 26.5948(18)
_cell_measurement_reflns_used 12775
_cell_measurement_temperature 100(2)
_cell_measurement_theta_max 28.12
_cell_measurement_theta_min 2.24
_cell_volume 2871.8(2)
_computing_cell_refinement 'SMART-NT 5.6 (Bruker AXS Inc., 2000)'
_computing_data_collection 'SMART-NT 5.6 (Bruker AXS Inc., 2000)'
_computing_data_reduction 'SAINT+ 6.45 (Bruker AXS Inc., 2000)'
_computing_molecular_graphics 'Diamond 2.1 (Crystal Impact, 1998)'
_computing_publication_material 'SHELXL-2014/7 (Sheldrick, 2015)'
_computing_structure_refinement 'SHELXL-2014/7 (Sheldrick, 2015)'
_computing_structure_solution 'SHELXT (Sheldrick, 2015)'
_diffrn_ambient_temperature 100(2)
_diffrn_detector_area_resol_mean 8.333
_diffrn_measured_fraction_theta_full 1.000
_diffrn_measured_fraction_theta_max 0.979
_diffrn_measurement_device_type 'Bruker SMART Apex'
_diffrn_measurement_method 'CCD area detector, \w-scans'
_diffrn_radiation_monochromator graphite
_diffrn_radiation_type MoK\a
_diffrn_radiation_wavelength 0.71073
_diffrn_reflns_av_R_equivalents 0.0299
_diffrn_reflns_av_unetI/netI 0.0225
_diffrn_reflns_Laue_measured_fraction_full 1.000
_diffrn_reflns_Laue_measured_fraction_max 0.979
_diffrn_reflns_limit_h_max 14
_diffrn_reflns_limit_h_min -14
_diffrn_reflns_limit_k_max 14
_diffrn_reflns_limit_k_min -14
_diffrn_reflns_limit_l_max 34
_diffrn_reflns_limit_l_min -33
_diffrn_reflns_number 24095
_diffrn_reflns_point_group_measured_fraction_full 1.000
_diffrn_reflns_point_group_measured_fraction_max 0.967
_diffrn_reflns_theta_full 26.000
_diffrn_reflns_theta_max 28.141
_diffrn_reflns_theta_min 0.766
_diffrn_source 'rotating anode'
_exptl_absorpt_coefficient_mu 3.213
_exptl_absorpt_correction_T_max 0.908
_exptl_absorpt_correction_T_min 0.618
_exptl_absorpt_correction_type multi-scan
_exptl_absorpt_process_details 'SADABS 2.10 (Bruker AXS Inc., 2005)'
_exptl_crystal_colour 'pale yellow'
_exptl_crystal_density_diffrn 1.829
_exptl_crystal_description needle
_exptl_crystal_F_000 1579
_exptl_crystal_size_max 0.240
_exptl_crystal_size_mid 0.050
_exptl_crystal_size_min 0.030
_refine_diff_density_max 0.643
_refine_diff_density_min -0.329
_refine_diff_density_rms 0.062
_refine_ls_abs_structure_details
;
 Flack x determined using 1983 quotients [(I+)-(I-)]/[(I+)+(I-)]
 (Parsons, Flack and Wagner, Acta Cryst. B69 (2013) 249-259).
;
_refine_ls_abs_structure_Flack -0.012(3)
_refine_ls_extinction_method none
_refine_ls_goodness_of_fit_ref 1.039
_refine_ls_hydrogen_treatment mixed
_refine_ls_matrix_type full
_refine_ls_number_parameters 294
_refine_ls_number_reflns 4421
_refine_ls_number_restraints 64
_refine_ls_restrained_S_all 1.031
_refine_ls_R_factor_all 0.0218
_refine_ls_R_factor_gt 0.0207
_refine_ls_shift/su_max 0.000
_refine_ls_shift/su_mean 0.000
_refine_ls_structure_factor_coef Fsqd
_refine_ls_weighting_details 'w=1/[\s^2^(Fo^2^)+(0.0339P)^2^] where P=(Fo^2^+2Fc^2^)/3'
_refine_ls_weighting_scheme calc
_refine_ls_wR_factor_gt 0.0482
_refine_ls_wR_factor_ref 0.0486
_reflns_Friedel_coverage 0.934
_reflns_Friedel_fraction_full 1.000
_reflns_Friedel_fraction_max 0.954
_reflns_number_gt 4315
_reflns_number_total 4421
_reflns_threshold_expression 'I > 2\s(I)'
_cod_data_source_file ic6b01010_si_003.cif
_cod_data_source_block IM-DyY-15
_cod_database_code 4348136
_shelx_shelxl_version_number 2014/7
_shelx_space_group_comment
;
The symmetry employed for this shelxl refinement is uniquely defined
by the following loop, which should always be used as a source of
symmetry information in preference to the above space-group names.
They are only intended as comments.
;
_shelx_estimated_absorpt_t_min 0.513
_shelx_estimated_absorpt_t_max 0.910

loop_
_space_group_symop_operation_xyz
'x, y, z'
'-y, x-y, z+2/3'
'-x+y, -x, z+1/3'
'-x, -y, z+1/2'
'y, -x+y, z+1/6'
'x-y, x, z+5/6'

loop_
_atom_site_label
_atom_site_type_symbol
_atom_site_fract_x
_atom_site_fract_y
_atom_site_fract_z
_atom_site_U_iso_or_equiv
_atom_site_adp_type
_atom_site_occupancy
_atom_site_site_symmetry_order
_atom_site_calc_flag
_atom_site_refinement_flags_posn
_atom_site_refinement_flags_adp
_atom_site_refinement_flags_occupancy
_atom_site_disorder_assembly
_atom_site_disorder_group
Y1 Y 0.14471(2) 0.17267(2) 0.33073(2) 0.00956(7) Uani 0.88 1 d . U P A 1
Dy1 Dy 0.14471(2) 0.17267(2) 0.33073(2) 0.00956(7) Uani 0.12 1 d . . P A 2
O1 O -0.0680(2) 0.0216(2) 0.37242(8) 0.0180(4) Uani 1 1 d . U . . .
O2 O -0.0162(2) -0.0337(2) 0.44691(8) 0.0195(5) Uani 1 1 d . . . . .
C1 C -0.0990(3) -0.0317(3) 0.41533(12) 0.0146(6) Uani 1 1 d . . . . .
C2 C -0.2494(3) -0.1034(3) 0.43060(12) 0.0161(6) Uani 1 1 d . . . . .
C3 C -0.3558(3) -0.1421(3) 0.39598(12) 0.0203(6) Uani 1 1 d . . . . .
H3A H -0.3357 -0.1236 0.3612 0.024 Uiso 1 1 calc R U . . .
C4 C -0.4916(3) -0.2081(4) 0.41282(13) 0.0232(7) Uani 1 1 d . . . . .
H4A H -0.5657 -0.2360 0.3897 0.028 Uiso 1 1 calc R U . . .
C5 C -0.5174(3) -0.2328(4) 0.46381(13) 0.0222(7) Uani 1 1 d . . . . .
H5A H -0.6104 -0.2772 0.4752 0.027 Uiso 1 1 calc R U . . .
N1 N -0.4154(3) -0.1961(3) 0.49786(11) 0.0197(5) Uani 1 1 d . . . . .
C6 C -0.2848(3) -0.1330(3) 0.48102(12) 0.0176(6) Uani 1 1 d . . . . .
H6A H -0.2125 -0.1071 0.5048 0.021 Uiso 1 1 calc R U . . .
O3 O 0.2156(2) 0.0357(2) 0.36601(8) 0.0164(5) Uani 1 1 d . U . . .
O4 O 0.1877(2) -0.1047(2) 0.43014(8) 0.0180(5) Uani 1 1 d . . . . .
C7 C 0.1963(3) -0.0760(3) 0.38437(11) 0.0134(6) Uani 1 1 d . . . . .
C8 C 0.1821(3) -0.1866(3) 0.34802(11) 0.0142(6) Uani 1 1 d . . . . .
C9 C 0.1434(3) -0.3189(3) 0.36527(12) 0.0178(6) Uani 1 1 d . . . . .
H9A H 0.1289 -0.3391 0.4002 0.021 Uiso 1 1 calc R U . . .
C10 C 0.1261(3) -0.4213(3) 0.33158(14) 0.0211(6) Uani 1 1 d . . . . .
H10A H 0.1008 -0.5114 0.3431 0.025 Uiso 1 1 calc R U . . .
C11 C 0.1465(3) -0.3895(4) 0.28093(13) 0.0204(7) Uani 1 1 d . . . . .
H11A H 0.1336 -0.4587 0.2573 0.024 Uiso 1 1 calc R U . . .
N2 N 0.1847(3) -0.2604(3) 0.26491(10) 0.0182(5) Uani 1 1 d . . . . .
H2 H 0.192(6) -0.249(6) 0.228(2) 0.059(16) Uiso 1 1 d . . . . .
C12 C 0.2040(3) -0.1596(3) 0.29688(12) 0.0168(6) Uani 1 1 d . . . . .
H12A H 0.2327 -0.0694 0.2845 0.020 Uiso 1 1 calc R U . . .
O5 O 0.1361(2) 0.2889(2) 0.40284(8) 0.0172(4) Uani 1 1 d . U . . .
O6 O 0.2416(2) 0.2383(2) 0.46364(8) 0.0172(4) Uani 1 1 d . . . . .
C13 C 0.1818(3) 0.3002(3) 0.44677(11) 0.0146(6) Uani 1 1 d . . . . .
C14 C 0.1652(3) 0.3972(3) 0.48155(12) 0.0173(6) Uani 1 1 d . . . . .
C15 C 0.2183(3) 0.4232(3) 0.52999(12) 0.0191(6) Uani 1 1 d . . . . .
H15A H 0.2642 0.3775 0.5429 0.023 Uiso 1 1 calc R U . . .
C16 C 0.2026(4) 0.5176(4) 0.55929(13) 0.0230(7) Uani 1 1 d . . . . .
H16A H 0.2381 0.5382 0.5926 0.028 Uiso 1 1 calc R U . . .
C17 C 0.1339(4) 0.5811(4) 0.53894(13) 0.0244(7) Uani 1 1 d . . . . .
H17A H 0.1270 0.6481 0.5587 0.029 Uiso 1 1 calc R U . . .
N3 N 0.0767(3) 0.5533(3) 0.49284(12) 0.0263(6) Uani 1 1 d . . . . .
C18 C 0.0938(4) 0.4620(3) 0.46536(12) 0.0207(7) Uani 1 1 d . . . . .
H18A H 0.0543 0.4404 0.4327 0.025 Uiso 1 1 calc R U . . .
N4 N 0.3922(3) 0.4396(3) 0.33717(10) 0.0178(5) Uani 1 1 d . U . . .
O7 O 0.3876(2) 0.3330(2) 0.35605(8) 0.0176(4) Uani 1 1 d . U . . .
O8 O 0.2857(2) 0.4199(2) 0.31281(8) 0.0187(5) Uani 1 1 d . U . . .
O9 O 0.4934(3) 0.5557(2) 0.34231(10) 0.0290(6) Uani 1 1 d . . . . .

loop_
_atom_site_aniso_label
_atom_site_aniso_U_11
_atom_site_aniso_U_22
_atom_site_aniso_U_33
_atom_site_aniso_U_23
_atom_site_aniso_U_13
_atom_site_aniso_U_12
Y1 0.01076(11) 0.01073(12) 0.00764(10) -0.00018(9) -0.00037(9) 0.00570(10)
Dy1 0.01076(11) 0.01073(12) 0.00764(10) -0.00018(9) -0.00037(9) 0.00570(10)
O1 0.0164(11) 0.0217(11) 0.0142(10) 0.0013(9) 0.0006(8) 0.0084(9)
O2 0.0174(11) 0.0264(12) 0.0157(10) 0.0006(9) -0.0018(9) 0.0118(10)
C1 0.0150(13) 0.0139(14) 0.0148(13) -0.0022(12) -0.0013(11) 0.0072(12)
C2 0.0159(15) 0.0159(14) 0.0158(14) 0.0001(12) 0.0006(11) 0.0075(12)
C3 0.0200(16) 0.0247(17) 0.0157(14) 0.0006(12) -0.0009(12) 0.0108(14)
C4 0.0160(15) 0.0288(17) 0.0202(16) -0.0009(14) -0.0047(13) 0.0078(14)
C5 0.0174(16) 0.0255(17) 0.0226(16) 0.0033(13) 0.0026(13) 0.0100(14)
N1 0.0194(13) 0.0224(13) 0.0167(12) 0.0034(12) 0.0016(11) 0.0102(11)
C6 0.0186(15) 0.0194(15) 0.0160(14) 0.0012(12) -0.0001(12) 0.0104(13)
O3 0.0203(11) 0.0167(11) 0.0143(10) -0.0007(9) -0.0006(9) 0.0109(9)
O4 0.0244(12) 0.0192(11) 0.0133(10) -0.0007(8) -0.0015(9) 0.0129(10)
C7 0.0103(13) 0.0155(14) 0.0131(13) -0.0011(11) -0.0014(11) 0.0056(11)
C8 0.0137(14) 0.0168(14) 0.0135(14) -0.0013(11) -0.0009(11) 0.0087(12)
C9 0.0178(15) 0.0188(15) 0.0160(15) -0.0010(12) 0.0018(12) 0.0086(13)
C10 0.0233(15) 0.0160(14) 0.0240(16) -0.0011(14) -0.0015(15) 0.0098(12)
C11 0.0224(16) 0.0217(16) 0.0186(16) -0.0058(13) -0.0017(13) 0.0122(13)
N2 0.0229(13) 0.0245(14) 0.0128(13) -0.0025(11) -0.0002(11) 0.0161(12)
C12 0.0183(15) 0.0185(15) 0.0162(14) 0.0010(12) 0.0015(12) 0.0111(13)
O5 0.0208(11) 0.0189(11) 0.0128(10) -0.0012(8) -0.0006(8) 0.0107(9)
O6 0.0202(12) 0.0162(10) 0.0170(10) 0.0007(9) 0.0012(9) 0.0105(10)
C13 0.0157(14) 0.0112(13) 0.0132(14) 0.0007(11) 0.0006(11) 0.0039(11)
C14 0.0181(15) 0.0168(15) 0.0163(14) 0.0010(12) 0.0025(12) 0.0082(13)
C15 0.0201(16) 0.0217(16) 0.0164(14) 0.0000(12) 0.0003(12) 0.0112(13)
C16 0.0273(18) 0.0247(17) 0.0143(15) -0.0044(13) -0.0008(13) 0.0109(15)
C17 0.0327(19) 0.0223(17) 0.0231(17) -0.0061(14) 0.0004(14) 0.0174(15)
N3 0.0353(16) 0.0266(14) 0.0242(15) -0.0026(13) -0.0019(14) 0.0208(13)
C18 0.0284(18) 0.0207(16) 0.0155(14) 0.0006(12) -0.0005(13) 0.0142(14)
N4 0.0175(12) 0.0172(12) 0.0162(13) -0.0016(10) 0.0006(11) 0.0068(10)
O7 0.0179(11) 0.0170(11) 0.0178(11) 0.0008(9) -0.0023(9) 0.0086(9)
O8 0.0192(11) 0.0202(11) 0.0171(10) 0.0022(9) 0.0000(9) 0.0102(9)
O9 0.0230(12) 0.0170(11) 0.0359(15) -0.0011(10) -0.0036(11) 0.0016(10)

loop_
_atom_type_symbol
_atom_type_description
_atom_type_scat_dispersion_real
_atom_type_scat_dispersion_imag
_atom_type_scat_source
C C 0.0033 0.0016 'International Tables Vol C Tables 4.2.6.8 and 6.1.1.4'
H H 0.0000 0.0000 'International Tables Vol C Tables 4.2.6.8 and 6.1.1.4'
N N 0.0061 0.0033 'International Tables Vol C Tables 4.2.6.8 and 6.1.1.4'
O O 0.0106 0.0060 'International Tables Vol C Tables 4.2.6.8 and 6.1.1.4'
Y Y -2.7962 3.5667 'International Tables Vol C Tables 4.2.6.8 and 6.1.1.4'
Dy Dy -0.1892 4.4098 'International Tables Vol C Tables 4.2.6.8 and 6.1.1.4'

loop_
_geom_angle_atom_site_label_1
_geom_angle_atom_site_label_2
_geom_angle_atom_site_label_3
_geom_angle
_geom_angle_site_symmetry_1
_geom_angle_site_symmetry_3
O3 Y1 O6 160.21(8) . 6_554
O3 Y1 O2 83.44(8) . 6_554
O6 Y1 O2 82.18(8) 6_554 6_554
O3 Y1 O5 99.26(8) . .
O6 Y1 O5 84.69(8) 6_554 .
O2 Y1 O5 144.01(8) 6_554 .
O3 Y1 O4 83.93(8) . 6_554
O6 Y1 O4 104.77(8) 6_554 6_554
O2 Y1 O4 73.38(8) 6_554 6_554
O5 Y1 O4 142.57(8) . 6_554
O3 Y1 O1 83.68(8) . .
O6 Y1 O1 78.91(8) 6_554 .
O2 Y1 O1 71.51(8) 6_554 .
O5 Y1 O1 73.14(8) . .
O4 Y1 O1 143.82(8) 6_554 .
O3 Y1 O8 127.02(8) . .
O6 Y1 O8 72.74(8) 6_554 .
O2 Y1 O8 132.56(7) 6_554 .
O5 Y1 O8 73.50(8) . .
O4 Y1 O8 75.04(8) 6_554 .
O1 Y1 O8 137.65(8) . .
O3 Y1 O7 75.40(8) . .
O6 Y1 O7 124.04(8) 6_554 .
O2 Y1 O7 140.55(8) 6_554 .
O5 Y1 O7 73.21(8) . .
O4 Y1 O7 71.60(8) 6_554 .
O1 Y1 O7 136.50(7) . .
O8 Y1 O7 51.97(7) . .
O3 Dy1 O6 160.21(8) . 6_554
O3 Dy1 O2 83.44(8) . 6_554
O6 Dy1 O2 82.18(8) 6_554 6_554
O3 Dy1 O5 99.26(8) . .
O6 Dy1 O5 84.69(8) 6_554 .
O2 Dy1 O5 144.01(8) 6_554 .
O3 Dy1 O4 83.93(8) . 6_554
O6 Dy1 O4 104.77(8) 6_554 6_554
O2 Dy1 O4 73.38(8) 6_554 6_554
O5 Dy1 O4 142.57(8) . 6_554
O3 Dy1 O1 83.68(8) . .
O6 Dy1 O1 78.91(8) 6_554 .
O2 Dy1 O1 71.51(8) 6_554 .
O5 Dy1 O1 73.14(8) . .
O4 Dy1 O1 143.82(8) 6_554 .
O3 Dy1 O8 127.02(8) . .
O6 Dy1 O8 72.74(8) 6_554 .
O2 Dy1 O8 132.56(7) 6_554 .
O5 Dy1 O8 73.50(8) . .
O4 Dy1 O8 75.04(8) 6_554 .
O1 Dy1 O8 137.65(8) . .
O3 Dy1 O7 75.40(8) . .
O6 Dy1 O7 124.04(8) 6_554 .
O2 Dy1 O7 140.55(8) 6_554 .
O5 Dy1 O7 73.21(8) . .
O4 Dy1 O7 71.60(8) 6_554 .
O1 Dy1 O7 136.50(7) . .
O8 Dy1 O7 51.97(7) . .
C1 O1 Y1 134.4(2) . .
C1 O1 Dy1 134.4(2) . .
C1 O2 Dy1 163.4(2) . 5
C1 O2 Y1 163.4(2) . 5
O1 C1 O2 125.8(3) . .
O1 C1 C2 117.8(3) . .
O2 C1 C2 116.3(3) . .
C3 C2 C6 117.9(3) . .
C3 C2 C1 122.5(3) . .
C6 C2 C1 119.6(3) . .
C4 C3 C2 119.2(3) . .
C4 C3 H3A 120.4 . .
C2 C3 H3A 120.4 . .
C5 C4 C3 119.0(3) . .
C5 C4 H4A 120.5 . .
C3 C4 H4A 120.5 . .
N1 C5 C4 122.5(3) . .
N1 C5 H5A 118.8 . .
C4 C5 H5A 118.8 . .
C6 N1 C5 117.9(3) . .
N1 C6 C2 123.5(3) . .
N1 C6 H6A 118.2 . .
C2 C6 H6A 118.2 . .
C7 O3 Y1 153.6(2) . .
C7 O3 Dy1 153.6(2) . .
C7 O4 Dy1 126.31(19) . 5
C7 O4 Y1 126.31(19) . 5
O4 C7 O3 126.0(3) . .
O4 C7 C8 116.7(3) . .
O3 C7 C8 117.3(3) . .
C12 C8 C9 118.7(3) . .
C12 C8 C7 120.9(3) . .
C9 C8 C7 120.4(3) . .
C10 C9 C8 120.2(3) . .
C10 C9 H9A 119.9 . .
C8 C9 H9A 119.9 . .
C11 C10 C9 118.7(3) . .
C11 C10 H10A 120.6 . .
C9 C10 H10A 120.6 . .
N2 C11 C10 120.3(3) . .
N2 C11 H11A 119.8 . .
C10 C11 H11A 119.8 . .
C12 N2 C11 121.9(3) . .
C12 N2 H2 123(3) . .
C11 N2 H2 115(3) . .
N2 C12 C8 120.2(3) . .
N2 C12 H12A 119.9 . .
C8 C12 H12A 119.9 . .
C13 O5 Y1 133.6(2) . .
C13 O5 Dy1 133.6(2) . .
C13 O6 Dy1 135.5(2) . 5
C13 O6 Y1 135.5(2) . 5
O5 C13 O6 125.2(3) . .
O5 C13 C14 117.1(3) . .
O6 C13 C14 117.8(3) . .
C15 C14 C18 118.4(3) . .
C15 C14 C13 121.9(3) . .
C18 C14 C13 119.6(3) . .
C14 C15 C16 118.5(3) . .
C14 C15 H15A 120.8 . .
C16 C15 H15A 120.8 . .
C17 C16 C15 118.7(3) . .
C17 C16 H16A 120.7 . .
C15 C16 H16A 120.7 . .
N3 C17 C16 123.9(3) . .
N3 C17 H17A 118.0 . .
C16 C17 H17A 118.0 . .
C18 N3 C17 116.0(3) . .
N3 C18 C14 124.3(3) . .
N3 C18 H18A 117.8 . .
C14 C18 H18A 117.8 . .
O9 N4 O7 122.0(3) . .
O9 N4 O8 121.7(3) . .
O7 N4 O8 116.3(2) . .
O9 N4 Y1 175.8(2) . .
O7 N4 Y1 59.05(14) . .
O8 N4 Y1 57.45(14) . .
O9 N4 Dy1 175.8(2) . .
O7 N4 Dy1 59.05(14) . .
O8 N4 Dy1 57.45(14) . .
N4 O7 Y1 94.94(16) . .
N4 O7 Dy1 94.94(16) . .
N4 O8 Y1 96.54(17) . .
N4 O8 Dy1 96.54(17) . .

loop_
_geom_bond_atom_site_label_1
_geom_bond_atom_site_label_2
_geom_bond_distance
_geom_bond_site_symmetry_2
Y1 O3 2.249(2) .
Y1 O6 2.260(2) 6_554
Y1 O2 2.296(2) 6_554
Y1 O5 2.344(2) .
Y1 O4 2.381(2) 6_554
Y1 O1 2.389(2) .
Y1 O8 2.446(2) .
Y1 O7 2.482(2) .
Dy1 O3 2.249(2) .
Dy1 O6 2.260(2) 6_554
Dy1 O2 2.296(2) 6_554
Dy1 O5 2.344(2) .
Dy1 O4 2.381(2) 6_554
Dy1 O1 2.389(2) .
Dy1 O8 2.446(2) .
Dy1 O7 2.482(2) .
O1 C1 1.253(4) .
O2 C1 1.258(4) .
O2 Dy1 2.296(2) 5
O2 Y1 2.296(2) 5
C1 C2 1.511(4) .
C2 C3 1.390(5) .
C2 C6 1.390(4) .
C3 C4 1.388(5) .
C3 H3A 0.9500 .
C4 C5 1.385(5) .
C4 H4A 0.9500 .
C5 N1 1.349(4) .
C5 H5A 0.9500 .
N1 C6 1.340(4) .
C6 H6A 0.9500 .
O3 C7 1.254(4) .
O4 C7 1.250(4) .
O4 Dy1 2.381(2) 5
O4 Y1 2.381(2) 5
C7 C8 1.513(4) .
C8 C12 1.388(4) .
C8 C9 1.393(4) .
C9 C10 1.388(4) .
C9 H9A 0.9500 .
C10 C11 1.383(5) .
C10 H10A 0.9500 .
C11 N2 1.351(4) .
C11 H11A 0.9500 .
N2 C12 1.339(4) .
N2 H2 0.99(5) .
C12 H12A 0.9500 .
O5 C13 1.256(4) .
O6 C13 1.260(4) .
O6 Dy1 2.260(2) 5
O6 Y1 2.260(2) 5
C13 C14 1.504(4) .
C14 C15 1.387(5) .
C14 C18 1.387(5) .
C15 C16 1.391(5) .
C15 H15A 0.9500 .
C16 C17 1.388(5) .
C16 H16A 0.9500 .
C17 N3 1.345(5) .
C17 H17A 0.9500 .
N3 C18 1.343(4) .
C18 H18A 0.9500 .
N4 O9 1.229(4) .
N4 O7 1.269(3) .
N4 O8 1.273(4) .

loop_
_geom_hbond_atom_site_label_D
_geom_hbond_atom_site_label_H
_geom_hbond_atom_site_label_A
_geom_hbond_distance_DH
_geom_hbond_distance_HA
_geom_hbond_distance_DA
_geom_hbond_angle_DHA
_geom_hbond_site_symmetry_A
N2 H2 N1 0.99(5) 1.71(5) 2.701(4) 175(5) 2_554
